data_4030471
loop_
_publ_author_name
'Wu, Yunxiang'
'Yang, Yaxi'
'Zhou, Bing'
'Li, Yuanchao'

_publ_section_title
;
 Iridium(III)-Catalyzed C-7 Selective C-H Alkynylation of Indolines at
 Room Temperature.
;
_journal_issue 3
_journal_name_full 'The Journal of organic chemistry'
_journal_page_first 1946
_journal_page_last 1951
_journal_paper_doi 10.1021/jo502596k
_journal_volume 80
_journal_year 2015
_chemical_formula_sum 'C22 H25 Cl Ir N3'
_chemical_formula_weight 559.10
_chemical_name_common 20120034
_chemical_name_systematic
;
 ?
;
_space_group_IT_number 2
_symmetry_cell_setting triclinic
_symmetry_space_group_name_Hall '-P 1'
_symmetry_space_group_name_H-M 'P -1'
_atom_sites_solution_hydrogens geom
_atom_sites_solution_primary direct
_atom_sites_solution_secondary difmap
_audit_creation_method SHELXL-97
_cell_angle_alpha 95.360(3)
_cell_angle_beta 91.437(2)
_cell_angle_gamma 106.618(2)
_cell_formula_units_Z 2
_cell_length_a 8.2990(6)
_cell_length_b 10.7164(8)
_cell_length_c 11.8135(9)
_cell_measurement_reflns_used 6169
_cell_measurement_temperature 296(2)
_cell_measurement_theta_max 54.87
_cell_measurement_theta_min 4.50
_cell_volume 1000.88(13)
_computing_cell_refinement 'Bruker SAINT'
_computing_data_collection 'Bruker APEX2'
_computing_data_reduction 'Bruker SAINT'
_computing_molecular_graphics 'Bruker SHELXTL'
_computing_publication_material 'Bruker SHELXTL'
_computing_structure_refinement 'SHELXL-97 (Sheldrick, 2008)'
_computing_structure_solution 'SHELXS-97 (Sheldrick, 2008)'
_diffrn_ambient_temperature 296(2)
_diffrn_measured_fraction_theta_full 0.989
_diffrn_measured_fraction_theta_max 0.989
_diffrn_measurement_device_type 'Bruker APEX-II CCD'
_diffrn_measurement_method '\f and \w scans'
_diffrn_radiation_monochromator graphite
_diffrn_radiation_source 'fine-focus sealed tube'
_diffrn_radiation_type MoK\a
_diffrn_radiation_wavelength 0.71073
_diffrn_reflns_av_R_equivalents 0.0214
_diffrn_reflns_av_sigmaI/netI 0.0197
_diffrn_reflns_limit_h_max 10
_diffrn_reflns_limit_h_min -10
_diffrn_reflns_limit_k_max 13
_diffrn_reflns_limit_k_min -13
_diffrn_reflns_limit_l_max 14
_diffrn_reflns_limit_l_min -15
_diffrn_reflns_number 16056
_diffrn_reflns_theta_full 27.63
_diffrn_reflns_theta_max 27.63
_diffrn_reflns_theta_min 1.73
_exptl_absorpt_coefficient_mu 6.815
_exptl_absorpt_correction_T_max 0.7456
_exptl_absorpt_correction_T_min 0.6526
_exptl_absorpt_correction_type multi-scan
_exptl_absorpt_process_details sadabs
_exptl_crystal_colour yellow
_exptl_crystal_density_diffrn 1.855
_exptl_crystal_density_method 'not measured'
_exptl_crystal_description plate
_exptl_crystal_F_000 544
_exptl_crystal_size_max 0.5
_exptl_crystal_size_mid 0.4
_exptl_crystal_size_min 0.3
_refine_diff_density_max 0.350
_refine_diff_density_min -1.198
_refine_diff_density_rms 0.123
_refine_ls_extinction_coef 0.0043(5)
_refine_ls_extinction_expression Fc^*^=kFc[1+0.001xFc^2^\l^3^/sin(2\q)]^-1/4^
_refine_ls_extinction_method none
_refine_ls_goodness_of_fit_ref 1.156
_refine_ls_hydrogen_treatment mixed
_refine_ls_matrix_type full
_refine_ls_number_parameters 249
_refine_ls_number_reflns 4600
_refine_ls_number_restraints 0
_refine_ls_restrained_S_all 1.156
_refine_ls_R_factor_all 0.0169
_refine_ls_R_factor_gt 0.0161
_refine_ls_shift/su_max 0.001
_refine_ls_shift/su_mean 0.000
_refine_ls_structure_factor_coef Fsqd
_refine_ls_weighting_details 'calc w=1/[\s^2^(Fo^2^)+(0.0299P)^2^+0.3145P] where P=(Fo^2^+2Fc^2^)/3'
_refine_ls_weighting_scheme calc
_refine_ls_wR_factor_gt 0.0498
_refine_ls_wR_factor_ref 0.0501
_reflns_number_gt 4455
_reflns_number_total 4600
_reflns_threshold_expression >2sigma(I)
_cod_data_source_file jo502596k_si_002.cif
_cod_data_source_block H:\Report\2014\2014444\mo_2014444.CIF
_cod_depositor_comments 'Adding full bibliography for 4030471.cif.'
_cod_original_sg_symbol_H-M P-1
_cod_database_code 4030471

loop_
_symmetry_equiv_pos_as_xyz
'x, y, z'
'-x, -y, -z'

loop_
_atom_site_label
_atom_site_type_symbol
_atom_site_fract_x
_atom_site_fract_y
_atom_site_fract_z
_atom_site_U_iso_or_equiv
_atom_site_adp_type
_atom_site_occupancy
_atom_site_symmetry_multiplicity
_atom_site_calc_flag
_atom_site_refinement_flags
Ir1 Ir 0.436902(10) 0.248659(8) 0.281098(7) 0.02499(4) Uani 1 1 d .
Cl1 Cl 0.27584(10) 0.39032(8) 0.35154(6) 0.04294(17) Uani 1 1 d .
N1 N 0.6407(3) 0.4149(2) 0.26444(19) 0.0291(4) Uani 1 1 d .
N2 N 0.8990(3) 0.4955(3) 0.1748(2) 0.0415(6) Uani 1 1 d .
N3 N 0.6607(3) 0.3768(2) 0.0683(2) 0.0329(5) Uani 1 1 d .
C2 C 0.7111(4) 0.4895(3) 0.3602(3) 0.0366(6) Uani 1 1 d .
H2 H 0.6465 0.4890 0.4235 0.044 Uiso 1 1 calc R
C3 C 0.8760(4) 0.5669(3) 0.3683(3) 0.0461(7) Uani 1 1 d .
H3 H 0.9233 0.6204 0.4344 0.055 Uiso 1 1 calc R
C4 C 0.9667(4) 0.5604(4) 0.2729(3) 0.0492(8) Uani 1 1 d .
H4 H 1.0814 0.6039 0.2781 0.059 Uiso 1 1 calc R
C1 C 0.7334(4) 0.4300(3) 0.1707(2) 0.0304(5) Uani 1 1 d .
C5 C 0.4850(4) 0.3193(3) 0.0424(2) 0.0294(5) Uani 1 1 d .
C10 C 0.4517(4) 0.3178(3) -0.0737(2) 0.0361(6) Uani 1 1 d .
C11 C 0.6096(5) 0.3736(3) -0.1319(3) 0.0435(7) Uani 1 1 d .
H11A H 0.6047 0.4507 -0.1671 0.052 Uiso 1 1 calc R
H11B H 0.6280 0.3096 -0.1900 0.052 Uiso 1 1 calc R
C12 C 0.7493(4) 0.4089(3) -0.0375(3) 0.0444(7) Uani 1 1 d .
H12A H 0.8278 0.3579 -0.0513 0.053 Uiso 1 1 calc R
H12B H 0.8107 0.5012 -0.0325 0.053 Uiso 1 1 calc R
C9 C 0.2869(5) 0.2678(3) -0.1169(3) 0.0464(8) Uani 1 1 d .
H9 H 0.2605 0.2648 -0.1943 0.056 Uiso 1 1 calc R
C8 C 0.1619(4) 0.2220(4) -0.0428(3) 0.0501(8) Uani 1 1 d .
H8 H 0.0503 0.1903 -0.0706 0.060 Uiso 1 1 calc R
C7 C 0.2004(4) 0.2228(3) 0.0724(3) 0.0407(7) Uani 1 1 d .
H7 H 0.1135 0.1918 0.1200 0.049 Uiso 1 1 calc R
C6 C 0.3662(3) 0.2687(2) 0.1193(2) 0.0293(5) Uani 1 1 d .
C16 C 0.4062(5) 0.1328(3) 0.4324(3) 0.0433(7) Uani 1 1 d .
C17 C 0.5733(4) 0.1556(3) 0.4009(3) 0.0422(7) Uani 1 1 d .
C13 C 0.5714(4) 0.1042(3) 0.2815(3) 0.0394(6) Uani 1 1 d .
C18 C 0.7198(5) 0.0990(5) 0.2152(4) 0.0667(11) Uani 1 1 d .
H18A H 0.7437 0.0175 0.2222 0.100 Uiso 1 1 calc R
H18B H 0.8156 0.1703 0.2440 0.100 Uiso 1 1 calc R
H18C H 0.6959 0.1060 0.1365 0.100 Uiso 1 1 calc R
C14 C 0.3966(4) 0.0405(3) 0.2464(3) 0.0400(7) Uani 1 1 d .
C15 C 0.2961(4) 0.0649(3) 0.3357(3) 0.0407(7) Uani 1 1 d .
C20 C 0.1072(4) 0.0110(4) 0.3336(5) 0.0675(12) Uani 1 1 d .
H20A H 0.0615 0.0028 0.2569 0.101 Uiso 1 1 calc R
H20B H 0.0623 0.0694 0.3809 0.101 Uiso 1 1 calc R
H20C H 0.0776 -0.0734 0.3616 0.101 Uiso 1 1 calc R
C19 C 0.3391(6) -0.0373(4) 0.1324(4) 0.0655(12) Uani 1 1 d .
H19A H 0.2693 -0.1233 0.1435 0.098 Uiso 1 1 calc R
H19B H 0.4354 -0.0444 0.0919 0.098 Uiso 1 1 calc R
H19C H 0.2758 0.0061 0.0893 0.098 Uiso 1 1 calc R
C22 C 0.7336(6) 0.2225(4) 0.4718(4) 0.0737(15) Uani 1 1 d .
H22A H 0.7157 0.2905 0.5244 0.111 Uiso 1 1 calc R
H22B H 0.8213 0.2600 0.4229 0.111 Uiso 1 1 calc R
H22C H 0.7659 0.1597 0.5131 0.111 Uiso 1 1 calc R
C21 C 0.3484(8) 0.1704(5) 0.5468(3) 0.0740(14) Uani 1 1 d .
H21A H 0.3113 0.0941 0.5868 0.111 Uiso 1 1 calc R
H21B H 0.2569 0.2071 0.5366 0.111 Uiso 1 1 calc R
H21C H 0.4399 0.2339 0.5900 0.111 Uiso 1 1 calc R

loop_
_atom_site_aniso_label
_atom_site_aniso_U_11
_atom_site_aniso_U_22
_atom_site_aniso_U_33
_atom_site_aniso_U_23
_atom_site_aniso_U_13
_atom_site_aniso_U_12
Ir1 0.02395(6) 0.02962(6) 0.02165(6) 0.00481(4) 0.00257(4) 0.00736(4)
Cl1 0.0510(4) 0.0529(4) 0.0347(4) 0.0075(3) 0.0130(3) 0.0289(3)
N1 0.0288(11) 0.0316(10) 0.0250(11) 0.0022(9) 0.0021(8) 0.0058(9)
N2 0.0278(12) 0.0547(15) 0.0382(14) 0.0060(12) 0.0075(10) 0.0051(11)
N3 0.0318(12) 0.0407(12) 0.0238(11) 0.0012(9) 0.0080(9) 0.0069(10)
C2 0.0382(15) 0.0381(14) 0.0293(14) -0.0001(11) -0.0001(11) 0.0054(12)
C3 0.0351(15) 0.0537(18) 0.0388(17) -0.0057(14) -0.0046(13) -0.0003(13)
C4 0.0279(14) 0.060(2) 0.053(2) 0.0054(16) -0.0010(13) 0.0008(13)
C1 0.0298(13) 0.0329(13) 0.0294(14) 0.0062(10) 0.0066(10) 0.0095(10)
C5 0.0342(14) 0.0285(12) 0.0250(13) 0.0003(10) 0.0005(10) 0.0094(10)
C10 0.0519(17) 0.0346(13) 0.0240(13) 0.0016(11) 0.0021(12) 0.0165(12)
C11 0.064(2) 0.0435(16) 0.0267(14) 0.0091(12) 0.0126(13) 0.0198(15)
C12 0.0491(18) 0.0493(17) 0.0311(15) 0.0037(13) 0.0176(13) 0.0068(14)
C9 0.062(2) 0.0530(18) 0.0256(14) 0.0009(13) -0.0099(14) 0.0209(16)
C8 0.0442(18) 0.060(2) 0.0429(18) -0.0009(15) -0.0178(15) 0.0136(15)
C7 0.0320(14) 0.0509(17) 0.0373(16) 0.0066(13) -0.0010(12) 0.0087(13)
C6 0.0338(13) 0.0303(12) 0.0243(12) 0.0016(10) -0.0017(10) 0.0109(10)
C16 0.063(2) 0.0444(16) 0.0309(15) 0.0182(13) 0.0124(14) 0.0244(15)
C17 0.0452(17) 0.0391(15) 0.0427(17) 0.0095(13) -0.0137(14) 0.0126(13)
C13 0.0352(15) 0.0408(15) 0.0477(18) 0.0088(13) 0.0037(13) 0.0183(12)
C18 0.055(2) 0.081(3) 0.083(3) 0.028(2) 0.025(2) 0.042(2)
C14 0.0420(16) 0.0327(14) 0.0465(18) 0.0043(12) -0.0024(13) 0.0129(12)
C15 0.0322(14) 0.0346(14) 0.0560(19) 0.0235(13) 0.0051(13) 0.0046(11)
C20 0.0327(17) 0.073(3) 0.098(3) 0.041(2) 0.0137(19) 0.0050(17)
C19 0.089(3) 0.0437(18) 0.061(2) -0.0124(17) -0.019(2) 0.0214(19)
C22 0.072(3) 0.063(2) 0.081(3) 0.013(2) -0.045(3) 0.014(2)
C21 0.121(4) 0.079(3) 0.037(2) 0.026(2) 0.032(2) 0.045(3)

loop_
_atom_type_symbol
_atom_type_description
_atom_type_scat_dispersion_real
_atom_type_scat_dispersion_imag
_atom_type_scat_source
C C 0.0033 0.0016 'International Tables Vol C Tables 4.2.6.8 and 6.1.1.4'
H H 0.0000 0.0000 'International Tables Vol C Tables 4.2.6.8 and 6.1.1.4'
N N 0.0061 0.0033 'International Tables Vol C Tables 4.2.6.8 and 6.1.1.4'
Cl Cl 0.1484 0.1585 'International Tables Vol C Tables 4.2.6.8 and 6.1.1.4'
Ir Ir -1.4442 7.9887 'International Tables Vol C Tables 4.2.6.8 and 6.1.1.4'

loop_
_geom_angle_atom_site_label_1
_geom_angle_atom_site_label_2
_geom_angle_atom_site_label_3
_geom_angle
C6 Ir1 N1 85.15(10)
C6 Ir1 C15 112.06(12)
N1 Ir1 C15 159.58(11)
C6 Ir1 C13 110.70(12)
N1 Ir1 C13 99.07(11)
C15 Ir1 C13 65.27(12)
C6 Ir1 C14 93.46(11)
N1 Ir1 C14 134.20(11)
C15 Ir1 C14 38.31(14)
C13 Ir1 C14 39.23(12)
C6 Ir1 C16 150.23(13)
N1 Ir1 C16 124.20(11)
C15 Ir1 C16 38.20(13)
C13 Ir1 C16 63.78(13)
C14 Ir1 C16 63.33(13)
C6 Ir1 C17 149.29(12)
N1 Ir1 C17 96.55(11)
C15 Ir1 C17 63.03(12)
C13 Ir1 C17 38.66(13)
C14 Ir1 C17 63.54(11)
C16 Ir1 C17 36.27(13)
C6 Ir1 Cl1 89.30(8)
N1 Ir1 Cl1 89.17(7)
C15 Ir1 Cl1 101.50(9)
C13 Ir1 Cl1 158.83(10)
C14 Ir1 Cl1 136.63(10)
C16 Ir1 Cl1 95.45(9)
C17 Ir1 Cl1 121.33(10)
C2 N1 C1 116.7(2)
C2 N1 Ir1 117.2(2)
C1 N1 Ir1 123.38(18)
C4 N2 C1 117.2(3)
C1 N3 C5 126.1(2)
C1 N3 C12 121.1(2)
C5 N3 C12 110.3(2)
N1 C2 C3 122.3(3)
N1 C2 H2 118.9
C3 C2 H2 118.9
C2 C3 C4 116.2(3)
C2 C3 H3 121.9
C4 C3 H3 121.9
N2 C4 C3 123.2(3)
N2 C4 H4 118.4
C3 C4 H4 118.4
N3 C1 N2 117.0(3)
N3 C1 N1 119.7(3)
N2 C1 N1 123.3(3)
C6 C5 C10 125.0(3)
C6 C5 N3 125.9(2)
C10 C5 N3 109.1(3)
C9 C10 C5 118.6(3)
C9 C10 C11 130.5(3)
C5 C10 C11 110.9(3)
C10 C11 C12 104.9(2)
C10 C11 H11A 110.8
C12 C11 H11A 110.8
C10 C11 H11B 110.8
C12 C11 H11B 110.8
H11A C11 H11B 108.8
N3 C12 C11 104.8(3)
N3 C12 H12A 110.8
C11 C12 H12A 110.8
N3 C12 H12B 110.8
C11 C12 H12B 110.8
H12A C12 H12B 108.9
C10 C9 C8 118.7(3)
C10 C9 H9 120.6
C8 C9 H9 120.6
C9 C8 C7 121.1(3)
C9 C8 H8 119.5
C7 C8 H8 119.5
C8 C7 C6 122.1(3)
C8 C7 H7 119.0
C6 C7 H7 119.0
C5 C6 C7 114.3(3)
C5 C6 Ir1 121.01(19)
C7 C6 Ir1 124.4(2)
C17 C16 C15 108.3(3)
C17 C16 C21 126.8(4)
C15 C16 C21 124.9(4)
C17 C16 Ir1 72.28(18)
C15 C16 Ir1 67.14(16)
C21 C16 Ir1 126.6(2)
C16 C17 C13 108.4(3)
C16 C17 C22 128.6(4)
C13 C17 C22 122.9(4)
C16 C17 Ir1 71.45(16)
C13 C17 Ir1 66.67(15)
C22 C17 Ir1 126.7(2)
C14 C13 C17 106.2(3)
C14 C13 C18 126.3(3)
C17 C13 C18 126.8(3)
C14 C13 Ir1 70.57(16)
C17 C13 Ir1 74.67(17)
C18 C13 Ir1 127.1(3)
C13 C18 H18A 109.5
C13 C18 H18B 109.5
H18A C18 H18B 109.5
C13 C18 H18C 109.5
H18A C18 H18C 109.5
H18B C18 H18C 109.5
C15 C14 C13 108.4(3)
C15 C14 C19 127.8(3)
C13 C14 C19 123.7(4)
C15 C14 Ir1 70.55(17)
C13 C14 Ir1 70.20(16)
C19 C14 Ir1 125.0(2)
C14 C15 C16 108.3(3)
C14 C15 C20 124.6(3)
C16 C15 C20 126.6(4)
C14 C15 Ir1 71.13(18)
C16 C15 Ir1 74.66(17)
C20 C15 Ir1 126.6(2)
C15 C20 H20A 109.5
C15 C20 H20B 109.5
H20A C20 H20B 109.5
C15 C20 H20C 109.5
H20A C20 H20C 109.5
H20B C20 H20C 109.5
C14 C19 H19A 109.5
C14 C19 H19B 109.5
H19A C19 H19B 109.5
C14 C19 H19C 109.5
H19A C19 H19C 109.5
H19B C19 H19C 109.5
C17 C22 H22A 109.5
C17 C22 H22B 109.5
H22A C22 H22B 109.5
C17 C22 H22C 109.5
H22A C22 H22C 109.5
H22B C22 H22C 109.5
C16 C21 H21A 109.5
C16 C21 H21B 109.5
H21A C21 H21B 109.5
C16 C21 H21C 109.5
H21A C21 H21C 109.5
H21B C21 H21C 109.5

loop_
_geom_bond_atom_site_label_1
_geom_bond_atom_site_label_2
_geom_bond_distance
Ir1 C6 2.034(3)
Ir1 N1 2.105(2)
Ir1 C15 2.149(3)
Ir1 C13 2.152(3)
Ir1 C14 2.157(3)
Ir1 C16 2.249(3)
Ir1 C17 2.260(3)
Ir1 Cl1 2.4008(7)
N1 C2 1.338(3)
N1 C1 1.360(4)
N2 C4 1.318(4)
N2 C1 1.350(4)
N3 C1 1.338(4)
N3 C5 1.423(4)
N3 C12 1.485(4)
C2 C3 1.378(4)
C2 H2 0.9300
C3 C4 1.378(5)
C3 H3 0.9300
C4 H4 0.9300
C5 C6 1.386(4)
C5 C10 1.390(4)
C10 C9 1.383(5)
C10 C11 1.491(5)
C11 C12 1.528(5)
C11 H11A 0.9700
C11 H11B 0.9700
C12 H12A 0.9700
C12 H12B 0.9700
C9 C8 1.385(5)
C9 H9 0.9300
C8 C7 1.389(5)
C8 H8 0.9300
C7 C6 1.402(4)
C7 H7 0.9300
C16 C17 1.404(5)
C16 C15 1.443(5)
C16 C21 1.503(5)
C17 C13 1.464(5)
C17 C22 1.507(5)
C13 C14 1.446(4)
C13 C18 1.488(5)
C18 H18A 0.9600
C18 H18B 0.9600
C18 H18C 0.9600
C14 C15 1.413(5)
C14 C19 1.505(5)
C15 C20 1.506(5)
C20 H20A 0.9600
C20 H20B 0.9600
C20 H20C 0.9600
C19 H19A 0.9600
C19 H19B 0.9600
C19 H19C 0.9600
C22 H22A 0.9600
C22 H22B 0.9600
C22 H22C 0.9600
C21 H21A 0.9600
C21 H21B 0.9600
C21 H21C 0.9600

loop_
_geom_torsion_atom_site_label_1
_geom_torsion_atom_site_label_2
_geom_torsion_atom_site_label_3
_geom_torsion_atom_site_label_4
_geom_torsion
C6 Ir1 N1 C2 154.4(2)
C15 Ir1 N1 C2 -57.2(4)
C13 Ir1 N1 C2 -95.4(2)
C14 Ir1 N1 C2 -115.5(2)
C16 Ir1 N1 C2 -31.0(3)
C17 Ir1 N1 C2 -56.4(2)
Cl1 Ir1 N1 C2 65.0(2)
C6 Ir1 N1 C1 -45.1(2)
C15 Ir1 N1 C1 103.3(4)
C13 Ir1 N1 C1 65.1(2)
C14 Ir1 N1 C1 45.0(3)
C16 Ir1 N1 C1 129.5(2)
C17 Ir1 N1 C1 104.1(2)
Cl1 Ir1 N1 C1 -134.5(2)
C1 N1 C2 C3 -7.3(4)
Ir1 N1 C2 C3 154.5(3)
N1 C2 C3 C4 -1.9(5)
C1 N2 C4 C3 -1.9(5)
C2 C3 C4 N2 6.8(5)
C5 N3 C1 N2 -171.1(3)
C12 N3 C1 N2 -10.9(4)
C5 N3 C1 N1 9.8(4)
C12 N3 C1 N1 170.0(3)
C4 N2 C1 N3 172.6(3)
C4 N2 C1 N1 -8.4(4)
C2 N1 C1 N3 -168.1(3)
Ir1 N1 C1 N3 31.3(3)
C2 N1 C1 N2 12.9(4)
Ir1 N1 C1 N2 -147.7(2)
C1 N3 C5 C6 -23.0(4)
C12 N3 C5 C6 175.0(3)
C1 N3 C5 C10 158.9(3)
C12 N3 C5 C10 -3.0(3)
C6 C5 C10 C9 3.1(4)
N3 C5 C10 C9 -178.9(3)
C6 C5 C10 C11 -176.8(3)
N3 C5 C10 C11 1.2(3)
C9 C10 C11 C12 -178.9(3)
C5 C10 C11 C12 0.9(3)
C1 N3 C12 C11 -159.5(3)
C5 N3 C12 C11 3.5(3)
C10 C11 C12 N3 -2.6(3)
C5 C10 C9 C8 0.4(5)
C11 C10 C9 C8 -179.7(3)
C10 C9 C8 C7 -1.7(5)
C9 C8 C7 C6 -0.3(5)
C10 C5 C6 C7 -4.9(4)
N3 C5 C6 C7 177.4(3)
C10 C5 C6 Ir1 169.4(2)
N3 C5 C6 Ir1 -8.3(4)
C8 C7 C6 C5 3.4(4)
C8 C7 C6 Ir1 -170.6(3)
N1 Ir1 C6 C5 31.5(2)
C15 Ir1 C6 C5 -137.2(2)
C13 Ir1 C6 C5 -66.4(2)
C14 Ir1 C6 C5 -102.6(2)
C16 Ir1 C6 C5 -139.5(2)
C17 Ir1 C6 C5 -63.2(3)
Cl1 Ir1 C6 C5 120.7(2)
N1 Ir1 C6 C7 -154.9(3)
C15 Ir1 C6 C7 36.5(3)
C13 Ir1 C6 C7 107.2(3)
C14 Ir1 C6 C7 71.0(3)
C16 Ir1 C6 C7 34.1(4)
C17 Ir1 C6 C7 110.5(3)
Cl1 Ir1 C6 C7 -65.7(2)
C6 Ir1 C16 C17 123.0(3)
N1 Ir1 C16 C17 -46.1(2)
C15 Ir1 C16 C17 119.5(3)
C13 Ir1 C16 C17 36.85(19)
C14 Ir1 C16 C17 80.9(2)
Cl1 Ir1 C16 C17 -138.83(18)
C6 Ir1 C16 C15 3.5(3)
N1 Ir1 C16 C15 -165.61(17)
C13 Ir1 C16 C15 -82.6(2)
C14 Ir1 C16 C15 -38.59(19)
C17 Ir1 C16 C15 -119.5(3)
Cl1 Ir1 C16 C15 101.69(18)
C6 Ir1 C16 C21 -113.9(4)
N1 Ir1 C16 C21 77.0(4)
C15 Ir1 C16 C21 -117.4(5)
C13 Ir1 C16 C21 160.0(4)
C14 Ir1 C16 C21 -156.0(4)
C17 Ir1 C16 C21 123.1(5)
Cl1 Ir1 C16 C21 -15.7(4)
C15 C16 C17 C13 1.2(3)
C21 C16 C17 C13 -179.3(3)
Ir1 C16 C17 C13 -56.5(2)
C15 C16 C17 C22 -179.8(3)
C21 C16 C17 C22 -0.3(6)
Ir1 C16 C17 C22 122.6(3)
C15 C16 C17 Ir1 57.6(2)
C21 C16 C17 Ir1 -122.9(4)
C6 Ir1 C17 C16 -125.4(3)
N1 Ir1 C17 C16 143.12(19)
C15 Ir1 C17 C16 -37.2(2)
C13 Ir1 C17 C16 -120.5(3)
C14 Ir1 C17 C16 -80.3(2)
Cl1 Ir1 C17 C16 50.1(2)
C6 Ir1 C17 C13 -4.8(3)
N1 Ir1 C17 C13 -96.34(19)
C15 Ir1 C17 C13 83.4(2)
C14 Ir1 C17 C13 40.28(19)
C16 Ir1 C17 C13 120.5(3)
Cl1 Ir1 C17 C13 170.64(15)
C6 Ir1 C17 C22 109.8(4)
N1 Ir1 C17 C22 18.3(4)
C15 Ir1 C17 C22 -162.0(4)
C13 Ir1 C17 C22 114.6(5)
C14 Ir1 C17 C22 154.9(4)
C16 Ir1 C17 C22 -124.8(5)
Cl1 Ir1 C17 C22 -74.7(4)
C16 C17 C13 C14 -4.6(3)
C22 C17 C13 C14 176.3(3)
Ir1 C17 C13 C14 -63.97(19)
C16 C17 C13 C18 -175.5(3)
C22 C17 C13 C18 5.4(5)
Ir1 C17 C13 C18 125.1(4)
C16 C17 C13 Ir1 59.4(2)
C22 C17 C13 Ir1 -119.7(3)
C6 Ir1 C13 C14 -68.9(2)
N1 Ir1 C13 C14 -157.1(2)
C15 Ir1 C13 C14 36.7(2)
C16 Ir1 C13 C14 79.2(2)
C17 Ir1 C13 C14 113.8(3)
Cl1 Ir1 C13 C14 91.1(3)
C6 Ir1 C13 C17 177.37(18)
N1 Ir1 C13 C17 89.16(19)
C15 Ir1 C13 C17 -77.1(2)
C14 Ir1 C13 C17 -113.8(3)
C16 Ir1 C13 C17 -34.6(2)
Cl1 Ir1 C13 C17 -22.6(4)
C6 Ir1 C13 C18 52.5(4)
N1 Ir1 C13 C18 -35.7(3)
C15 Ir1 C13 C18 158.0(4)
C14 Ir1 C13 C18 121.3(4)
C16 Ir1 C13 C18 -159.5(4)
C17 Ir1 C13 C18 -124.9(4)
Cl1 Ir1 C13 C18 -147.5(3)
C17 C13 C14 C15 6.3(3)
C18 C13 C14 C15 177.3(3)
Ir1 C13 C14 C15 -60.5(2)
C17 C13 C14 C19 -173.8(3)
C18 C13 C14 C19 -2.8(5)
Ir1 C13 C14 C19 119.5(3)
C17 C13 C14 Ir1 66.8(2)
C18 C13 C14 Ir1 -122.3(3)
C6 Ir1 C14 C15 -122.03(19)
N1 Ir1 C14 C15 151.38(17)
C13 Ir1 C14 C15 118.9(3)
C16 Ir1 C14 C15 38.49(19)
C17 Ir1 C14 C15 79.2(2)
Cl1 Ir1 C14 C15 -29.4(2)
C6 Ir1 C14 C13 119.1(2)
N1 Ir1 C14 C13 32.5(3)
C15 Ir1 C14 C13 -118.9(3)
C16 Ir1 C14 C13 -80.4(2)
C17 Ir1 C14 C13 -39.7(2)
Cl1 Ir1 C14 C13 -148.27(17)
C6 Ir1 C14 C19 1.1(4)
N1 Ir1 C14 C19 -85.5(4)
C15 Ir1 C14 C19 123.1(4)
C13 Ir1 C14 C19 -118.0(4)
C16 Ir1 C14 C19 161.6(4)
C17 Ir1 C14 C19 -157.6(4)
Cl1 Ir1 C14 C19 93.8(4)
C13 C14 C15 C16 -5.7(3)
C19 C14 C15 C16 174.4(3)
Ir1 C14 C15 C16 -66.0(2)
C13 C14 C15 C20 -177.8(3)
C19 C14 C15 C20 2.3(5)
Ir1 C14 C15 C20 122.0(3)
C13 C14 C15 Ir1 60.3(2)
C19 C14 C15 Ir1 -119.7(3)
C17 C16 C15 C14 2.8(3)
C21 C16 C15 C14 -176.7(3)
Ir1 C16 C15 C14 63.7(2)
C17 C16 C15 C20 174.7(3)
C21 C16 C15 C20 -4.9(5)
Ir1 C16 C15 C20 -124.5(3)
C17 C16 C15 Ir1 -60.8(2)
C21 C16 C15 Ir1 119.6(3)
C6 Ir1 C15 C14 65.93(19)
N1 Ir1 C15 C14 -79.8(4)
C13 Ir1 C15 C14 -37.56(18)
C16 Ir1 C15 C14 -115.9(3)
C17 Ir1 C15 C14 -80.6(2)
Cl1 Ir1 C15 C14 159.90(16)
C6 Ir1 C15 C16 -178.12(18)
N1 Ir1 C15 C16 36.1(4)
C13 Ir1 C15 C16 78.4(2)
C14 Ir1 C15 C16 115.9(3)
C17 Ir1 C15 C16 35.30(19)
Cl1 Ir1 C15 C16 -84.16(18)
C6 Ir1 C15 C20 -53.6(4)
N1 Ir1 C15 C20 160.6(3)
C13 Ir1 C15 C20 -157.1(4)
C14 Ir1 C15 C20 -119.6(4)
C16 Ir1 C15 C20 124.5(5)
C17 Ir1 C15 C20 159.8(4)
Cl1 Ir1 C15 C20 40.3(4)
